data_7117264
loop_
_publ_author_name
'Viswanadha G. Saraswatula'
'Binoy K. Saha'

_publ_section_title
;
 A thermal expansion investigation of the melting point anomaly in
 trihalomesitylenes
;
_journal_name_full Chem.Commun.
_journal_page_first 9829
_journal_paper_doi 10.1039/C5cc03033A
_journal_volume 51
_journal_year 2015
_chemical_formula_moiety 'C9 H9 Cl3'
_chemical_formula_sum 'C9 H9 Cl3'
_chemical_formula_weight 223.51
_chemical_name_systematic
;
trichloromesitylene 
;
_space_group_crystal_system triclinic
_space_group_IT_number 2
_space_group_name_Hall '-P 1'
_space_group_name_H-M_alt 'P -1'
_symmetry_space_group_name_Hall '-P 1'
_symmetry_space_group_name_H-M 'P -1'
_atom_sites_solution_hydrogens geom
_atom_sites_solution_primary direct
_atom_sites_solution_secondary difmap
_audit_creation_date 2013-09-27
_audit_creation_method
;
  Olex2 1.2
  (compiled Dec  5 2012 16:17:34, GUI svn.r4385)
;
_audit_update_record
;
2015-04-06 deposited with the CCDC.
2015-05-07 downloaded from the CCDC.
;
_cell_angle_alpha 119.731(9)
_cell_angle_beta 106.219(6)
_cell_angle_gamma 95.510(7)
_cell_formula_units_Z 2
_cell_length_a 7.5031(5)
_cell_length_b 8.7681(8)
_cell_length_c 8.7862(7)
_cell_measurement_reflns_used 2108
_cell_measurement_temperature 118.2(4)
_cell_measurement_theta_max 29.0168
_cell_measurement_theta_min 4.2105
_cell_volume 462.50(9)
_computing_cell_refinement
;
CrysAlisPro, Agilent Technologies,
Version 1.171.36.21 (release 14-08-2012 CrysAlis171 .NET)
(compiled Sep 14 2012,17:21:16)
;
_computing_data_collection
;
CrysAlisPro, Agilent Technologies,
Version 1.171.36.21 (release 14-08-2012 CrysAlis171 .NET)
(compiled Sep 14 2012,17:21:16)
;
_computing_data_reduction
;
CrysAlisPro, Agilent Technologies,
Version 1.171.36.21 (release 14-08-2012 CrysAlis171 .NET)
(compiled Sep 14 2012,17:21:16)
;
_computing_molecular_graphics
;
O. V. Dolomanov, L. J. Bourhis, R. J. Gildea, J. A. K. Howard and H. Puschmann,
OLEX2: a complete structure solution, refinement and analysis program.
J. Appl. Cryst. (2009). 42, 339-341.
;
_computing_publication_material
;
O. V. Dolomanov, L. J. Bourhis, R. J. Gildea, J. A. K. Howard and H. Puschmann,
OLEX2: a complete structure solution, refinement and analysis program.
J. Appl. Cryst. (2009). 42, 339-341.
;
_computing_structure_refinement
;
SHELXL, G.M. Sheldrick, Acta Cryst.
(2008). A64, 112-122
;
_computing_structure_solution
;
SHELXS, G.M. Sheldrick, Acta Cryst.
(2008). A64, 112-122
;
_diffrn_ambient_temperature 118.2(4)
_diffrn_detector_area_resol_mean 15.9821
_diffrn_measured_fraction_theta_full 0.9899
_diffrn_measured_fraction_theta_max 0.9251
_diffrn_measurement_details
;
  1 omega  -86.00   -3.00   1.0000    3.0000
omega____ theta____ kappa____ phi______ frames
    -      -17.3397  -37.0000 -150.0000 83

  2 omega  -22.00   22.00   1.0000    3.0000
omega____ theta____ kappa____ phi______ frames
    -      -17.3397  -99.0000    0.0000 44

  3 omega  -89.00    5.00   1.0000    3.0000
omega____ theta____ kappa____ phi______ frames
    -      -17.3397  -37.0000  -60.0000 94

  4 omega  -46.00   35.00   1.0000    3.0000
omega____ theta____ kappa____ phi______ frames
    -      -17.3397   77.0000  120.0000 81

  5 omega    4.00   40.00   1.0000    3.0000
omega____ theta____ kappa____ phi______ frames
    -       19.0585  -57.0000  150.0000 36

  6 omega   37.00   71.00   1.0000    3.0000
omega____ theta____ kappa____ phi______ frames
    -       19.0585  178.0000  150.0000 34

  7 omega   29.00   57.00   1.0000    3.0000
omega____ theta____ kappa____ phi______ frames
    -       19.0585  -99.0000  -90.0000 28

  8 omega  -90.00   -8.00   1.0000    3.0000
omega____ theta____ kappa____ phi______ frames
    -      -17.3397  -19.0000   60.0000 82
;
_diffrn_measurement_device_type 'Xcalibur, Eos'
_diffrn_measurement_method '\w scans'
_diffrn_orient_matrix_UB_11 -0.0449553000
_diffrn_orient_matrix_UB_12 -0.0926953000
_diffrn_orient_matrix_UB_13 -0.0373211000
_diffrn_orient_matrix_UB_21 -0.0144911000
_diffrn_orient_matrix_UB_22 0.0267674000
_diffrn_orient_matrix_UB_23 0.0851757000
_diffrn_orient_matrix_UB_31 -0.0910760000
_diffrn_orient_matrix_UB_32 0.0107355000
_diffrn_orient_matrix_UB_33 -0.0379206000
_diffrn_radiation_monochromator graphite
_diffrn_radiation_type 'Mo K\a'
_diffrn_radiation_wavelength 0.7107
_diffrn_reflns_av_R_equivalents 0.0244
_diffrn_reflns_av_unetI/netI 0.0356
_diffrn_reflns_limit_h_max 9
_diffrn_reflns_limit_h_min -9
_diffrn_reflns_limit_k_max 11
_diffrn_reflns_limit_k_min -11
_diffrn_reflns_limit_l_max 11
_diffrn_reflns_limit_l_min -11
_diffrn_reflns_number 4431
_diffrn_reflns_theta_full 25.00
_diffrn_reflns_theta_max 29.08
_diffrn_reflns_theta_min 4.22
_diffrn_source 'Enhance (Mo) X-ray Source'
_exptl_absorpt_coefficient_mu 0.927
_exptl_absorpt_correction_T_max 1.00000
_exptl_absorpt_correction_T_min 0.90229
_exptl_absorpt_correction_type multi-scan
_exptl_absorpt_process_details
;
CrysAlisPro, Agilent Technologies,
Version 1.171.36.21 (release 14-08-2012 CrysAlis171 .NET)
(compiled Sep 14 2012,17:21:16)
Empirical absorption correction using spherical harmonics,
 implemented in SCALE3 ABSPACK scaling algorithm.
;
_exptl_crystal_colour 'clear light colourless'
_exptl_crystal_density_diffrn 1.605
_exptl_crystal_density_method 'not measured'
_exptl_crystal_description block
_exptl_crystal_F_000 228
_exptl_crystal_size_max 0.4
_exptl_crystal_size_mid 0.4
_exptl_crystal_size_min 0.2
_refine_diff_density_max 0.394
_refine_diff_density_min -0.446
_refine_diff_density_rms 0.078
_refine_ls_extinction_method none
_refine_ls_goodness_of_fit_ref 1.043
_refine_ls_hydrogen_treatment mixed
_refine_ls_matrix_type full
_refine_ls_number_parameters 112
_refine_ls_number_reflns 2133
_refine_ls_number_restraints 0
_refine_ls_restrained_S_all 1.043
_refine_ls_R_factor_all 0.0397
_refine_ls_R_factor_gt 0.0346
_refine_ls_shift/su_max 0.000
_refine_ls_shift/su_mean 0.000
_refine_ls_structure_factor_coef Fsqd
_refine_ls_weighting_details 'calc w=1/[\s^2^(Fo^2^)+(0.0424P)^2^+0.2551P] where P=(Fo^2^+2Fc^2^)/3'
_refine_ls_weighting_scheme calc
_refine_ls_wR_factor_gt 0.0854
_refine_ls_wR_factor_ref 0.0892
_reflns_number_gt 1899
_reflns_number_total 2133
_reflns_threshold_expression >2sigma(I)
_cod_data_source_file c5cc03033a2.cif
_cod_data_source_block tcm-118K
_cod_original_cell_volume 462.50(6)
_cod_database_code 7117264

loop_
_space_group_symop_id
_space_group_symop_operation_xyz
1 'x, y, z'
2 '-x, -y, -z'

loop_
_atom_site_label
_atom_site_type_symbol
_atom_site_fract_x
_atom_site_fract_y
_atom_site_fract_z
_atom_site_U_iso_or_equiv
_atom_site_adp_type
_atom_site_occupancy
_atom_site_symmetry_multiplicity
_atom_site_calc_flag
_atom_site_refinement_flags
_atom_site_disorder_assembly
_atom_site_disorder_group
Cl2 Cl 0.77537(7) 0.72377(7) 1.42576(6) 0.02001(14) Uani 1 1 d . . .
Cl1 Cl 0.73949(8) 0.05727(7) 0.86047(7) 0.02258(14) Uani 1 1 d . . .
Cl3 Cl 0.73315(8) 0.61148(7) 0.75300(7) 0.02235(14) Uani 1 1 d . . .
C2 C 0.7552(3) 0.3954(3) 1.1308(3) 0.0159(4) Uani 1 1 d . . .
C6 C 0.7385(3) 0.3467(3) 0.8241(3) 0.0153(4) Uani 1 1 d . . .
C4 C 0.7563(3) 0.6513(3) 1.0842(3) 0.0155(4) Uani 1 1 d . . .
C3 C 0.7606(3) 0.5770(3) 1.1937(3) 0.0148(4) Uani 1 1 d . . .
C1 C 0.7451(3) 0.2856(3) 0.9446(3) 0.0149(4) Uani 1 1 d . . .
C9 C 0.7250(3) 0.2224(3) 0.6232(3) 0.0202(4) Uani 1 1 d . . .
H9A H 0.7483 0.1098 0.6047 0.030 Uiso 1 1 calc R . .
H9B H 0.8199 0.2813 0.6008 0.030 Uiso 1 1 calc R . .
H9C H 0.5982 0.1971 0.5366 0.030 Uiso 1 1 calc R . .
C5 C 0.7438(3) 0.5301(3) 0.9000(3) 0.0149(4) Uani 1 1 d . . .
C7 C 0.7602(3) 0.3201(3) 1.2524(3) 0.0232(4) Uani 1 1 d . . .
H7A H 0.8731 0.2779 1.2693 0.035 Uiso 1 1 calc R . .
H7B H 0.6465 0.2199 1.1919 0.035 Uiso 1 1 calc R . .
H7C H 0.7642 0.4144 1.3735 0.035 Uiso 1 1 calc R . .
C8 C 0.7655(3) 0.8490(3) 1.1619(3) 0.0203(4) Uani 1 1 d . . .
H8A H 0.6592 0.8753 1.2016 0.030 Uiso 1 1 calc R . .
H8B H 0.7580 0.8735 1.0655 0.030 Uiso 1 1 calc R . .
H8C H 0.8852 0.9248 1.2682 0.030 Uiso 1 1 calc R . .

loop_
_atom_site_aniso_label
_atom_site_aniso_U_11
_atom_site_aniso_U_22
_atom_site_aniso_U_33
_atom_site_aniso_U_23
_atom_site_aniso_U_13
_atom_site_aniso_U_12
Cl2 0.0276(3) 0.0176(3) 0.0130(2) 0.00608(19) 0.00942(19) 0.0071(2)
Cl1 0.0351(3) 0.0144(2) 0.0206(2) 0.0093(2) 0.0131(2) 0.0105(2)
Cl3 0.0342(3) 0.0206(3) 0.0181(2) 0.0136(2) 0.0114(2) 0.0093(2)
C2 0.0168(10) 0.0164(10) 0.0156(9) 0.0096(8) 0.0059(7) 0.0048(8)
C6 0.0131(9) 0.0157(9) 0.0143(9) 0.0066(8) 0.0047(7) 0.0037(7)
C4 0.0152(9) 0.0146(9) 0.0151(9) 0.0075(8) 0.0048(7) 0.0045(7)
C3 0.0157(9) 0.0153(9) 0.0108(8) 0.0055(7) 0.0050(7) 0.0036(7)
C1 0.0167(9) 0.0115(9) 0.0148(9) 0.0058(8) 0.0062(7) 0.0045(7)
C9 0.0256(11) 0.0205(10) 0.0150(9) 0.0084(8) 0.0105(8) 0.0078(8)
C5 0.0153(9) 0.0183(10) 0.0145(9) 0.0111(8) 0.0061(7) 0.0049(7)
C7 0.0349(12) 0.0223(11) 0.0200(10) 0.0145(9) 0.0139(9) 0.0107(9)
C8 0.0260(11) 0.0135(10) 0.0189(9) 0.0072(8) 0.0085(8) 0.0055(8)

loop_
_atom_type_symbol
_atom_type_description
_atom_type_scat_dispersion_real
_atom_type_scat_dispersion_imag
_atom_type_scat_source
C C 0.0033 0.0016 'International Tables Vol C Tables 4.2.6.8 and 6.1.1.4'
H H 0.0000 0.0000 'International Tables Vol C Tables 4.2.6.8 and 6.1.1.4'
Cl Cl 0.1484 0.1585 'International Tables Vol C Tables 4.2.6.8 and 6.1.1.4'

loop_
_geom_angle_atom_site_label_1
_geom_angle_atom_site_label_2
_geom_angle_atom_site_label_3
_geom_angle
_geom_angle_site_symmetry_1
_geom_angle_site_symmetry_3
C3 C2 C1 115.37(17) . .
C3 C2 C7 123.04(17) . .
C1 C2 C7 121.58(18) . .
C1 C6 C9 122.48(17) . .
C5 C6 C1 115.81(17) . .
C5 C6 C9 121.71(17) . .
C3 C4 C8 121.68(17) . .
C5 C4 C3 115.69(17) . .
C5 C4 C8 122.63(17) . .
C2 C3 Cl2 118.23(14) . .
C2 C3 C4 124.45(17) . .
C4 C3 Cl2 117.32(14) . .
C2 C1 Cl1 116.88(14) . .
C6 C1 Cl1 118.71(14) . .
C6 C1 C2 124.41(18) . .
C6 C9 H9A 109.5 . .
C6 C9 H9B 109.5 . .
C6 C9 H9C 109.5 . .
H9A C9 H9B 109.5 . .
H9A C9 H9C 109.5 . .
H9B C9 H9C 109.5 . .
C6 C5 Cl3 117.29(14) . .
C6 C5 C4 124.27(17) . .
C4 C5 Cl3 118.44(15) . .
C2 C7 H7A 109.5 . .
C2 C7 H7B 109.5 . .
C2 C7 H7C 109.5 . .
H7A C7 H7B 109.5 . .
H7A C7 H7C 109.5 . .
H7B C7 H7C 109.5 . .
C4 C8 H8A 109.5 . .
C4 C8 H8B 109.5 . .
C4 C8 H8C 109.5 . .
H8A C8 H8B 109.5 . .
H8A C8 H8C 109.5 . .
H8B C8 H8C 109.5 . .

loop_
_geom_bond_atom_site_label_1
_geom_bond_atom_site_label_2
_geom_bond_distance
_geom_bond_site_symmetry_2
Cl2 C3 1.7520(18) .
Cl1 C1 1.7481(19) .
Cl3 C5 1.7465(19) .
C2 C3 1.395(3) .
C2 C1 1.402(3) .
C2 C7 1.503(3) .
C6 C1 1.395(3) .
C6 C9 1.511(3) .
C6 C5 1.394(3) .
C4 C3 1.400(3) .
C4 C5 1.396(3) .
C4 C8 1.501(3) .
C9 H9A 0.9600 .
C9 H9B 0.9600 .
C9 H9C 0.9600 .
C7 H7A 0.9600 .
C7 H7B 0.9600 .
C7 H7C 0.9600 .
C8 H8A 0.9600 .
C8 H8B 0.9600 .
C8 H8C 0.9600 .
